data_1527398
loop_
_publ_author_name
'Gatehouse, B.M.'
'Leverett, P.'

_publ_section_title
;
 Crystal structure of potassium tetramolybdate, K2 Mo4 O13, and its
 relationship to the structures of other univalent metal polymolybdates
;
_journal_name_full
;
Journal of the Chemical Society A: Inorganic, Physical, Theoretical (1966-1971)
;
_journal_page_first 2107
_journal_page_last 2112
_journal_volume 1971
_journal_year 1971
_chemical_formula_sum 'K2 Mo4 O13'
_chemical_name_systematic 'K2 (Mo4 O13)'
_space_group_IT_number 2
_symmetry_space_group_name_Hall '-P 1'
_symmetry_space_group_name_H-M 'P -1'
_cell_angle_alpha 119.4
_cell_angle_beta 62.7
_cell_angle_gamma 109.8
_cell_formula_units_Z 2
_cell_length_a 7.972
_cell_length_b 8.352
_cell_length_c 10.994
_cell_volume 560.567
_citation_journal_id_ASTM JCSIAP
_cod_data_source_file Gatehouse_JCSIAP_1971_1847.cif
_cod_data_source_block K2Mo4O13
_cod_original_cell_volume 560.5671
_cod_database_code 1527398

loop_
_symmetry_equiv_pos_as_xyz
x,y,z
-x,-y,-z

loop_
_atom_site_label
_atom_site_type_symbol
_atom_site_fract_x
_atom_site_fract_y
_atom_site_fract_z
_atom_site_occupancy
_atom_site_U_iso_or_equiv
O7 O-2 0.2208 0.8225 0.3094 1 0.0
K2 K+1 0.2455 0.8503 0.0642 1 0.0
O3 O-2 0.9088 0.5127 0.1566 1 0.0
Mo2 Mo+6 0.7253 0.626 0.2286 1 0.0
O5 O-2 0.8658 0.821 0.163 1 0.0
O1 O-2 0.6296 0.8777 0.0667 1 0.0
O4 O-2 0.8981 0.1557 0.1453 1 0.0
O8 O-2 0.5243 0.1366 0.3563 1 0.0
O9 O-2 0.5488 0.5178 0.3816 1 0.0
Mo3 Mo+6 0.31 -0.0444 0.4513 1 0.0
O13 O-2 0.8412 0.5158 0.4604 1 0.0
O10 O-2 0.5446 0.8522 0.3646 1 0.0
O11 O-2 0.8232 0.1274 0.4121 1 0.0
O6 O-2 0.3063 0.2045 0.2653 1 0.0
Mo4 Mo+6 0.3292 0.3461 0.4385 1 0.0
O12 O-2 0.7951 0.825 0.4465 1 0.0
O2 O-2 0.5946 0.4844 0.1103 1 0.0
Mo1 Mo+6 0.7231 0.0053 0.2083 1 0.0
K1 K+1 0.1896 0.4291 0.1907 1 0.0
